data_4123135
loop_
_publ_author_name
'Zhang, Shu-Yu'
'Li, Qiong'
'He, Gang'
'Nack, William A.'
'Chen, Gong'

_publ_section_title
;
 Pd-Catalyzed Monoselective ortho-C-H Alkylation of N-Quinolyl Benzamides:
 Evidence for Stereoretentive Coupling of Secondary Alkyl Iodides.
;
_journal_issue 1
_journal_name_full 'Journal of the American Chemical Society'
_journal_page_first 531
_journal_page_last 539
_journal_paper_doi 10.1021/ja511557h
_journal_volume 137
_journal_year 2015
_chemical_formula_moiety 'C26 H27 N3 O2 Pd'
_chemical_formula_sum 'C26 H27 N3 O2 Pd'
_chemical_formula_weight 519.91
_chemical_name_systematic
; 
 ? 
;
_space_group_IT_number 12
_symmetry_cell_setting monoclinic
_symmetry_space_group_name_Hall '-C 2y'
_symmetry_space_group_name_H-M 'C 1 2/m 1'
_atom_sites_solution_hydrogens geom
_atom_sites_solution_primary direct
_atom_sites_solution_secondary difmap
_audit_creation_method SHELXL-97
_cell_angle_alpha 90.00
_cell_angle_beta 126.7910(10)
_cell_angle_gamma 90.00
_cell_formula_units_Z 4
_cell_length_a 23.663(2)
_cell_length_b 6.7979(7)
_cell_length_c 17.5827(18)
_cell_measurement_reflns_used 7560
_cell_measurement_temperature 293(2)
_cell_measurement_theta_max 28.278
_cell_measurement_theta_min 2.354
_cell_volume 2265.0(4)
_computing_cell_refinement 'Bruker SMART'
_computing_data_collection 'Bruker SMART'
_computing_data_reduction 'Bruker SAINT'
_computing_molecular_graphics 'Bruker SHELXTL'
_computing_publication_material 'Bruker SHELXTL'
_computing_structure_refinement 'SHELXL-97 (Sheldrick, 1997)'
_computing_structure_solution 'SHELXS-97 (Sheldrick, 1990)'
_diffrn_ambient_temperature 293(2)
_diffrn_detector_area_resol_mean 8.34
_diffrn_measured_fraction_theta_full 0.994
_diffrn_measured_fraction_theta_max 0.994
_diffrn_measurement_device_type 'CCD area detector'
_diffrn_measurement_method 'phi and omega scans'
_diffrn_radiation_monochromator graphite
_diffrn_radiation_source 'fine-focus sealed tube'
_diffrn_radiation_type MoK\a
_diffrn_radiation_wavelength 0.71073
_diffrn_reflns_av_R_equivalents 0.0166
_diffrn_reflns_av_sigmaI/netI 0.0138
_diffrn_reflns_limit_h_max 31
_diffrn_reflns_limit_h_min -30
_diffrn_reflns_limit_k_max 9
_diffrn_reflns_limit_k_min -9
_diffrn_reflns_limit_l_max 21
_diffrn_reflns_limit_l_min -23
_diffrn_reflns_number 10973
_diffrn_reflns_theta_full 28.30
_diffrn_reflns_theta_max 28.30
_diffrn_reflns_theta_min 2.15
_exptl_absorpt_coefficient_mu 0.848
_exptl_absorpt_correction_T_max 0.9051
_exptl_absorpt_correction_T_min 0.8555
_exptl_absorpt_correction_type multi-scan
_exptl_absorpt_process_details SADABS
_exptl_crystal_colour yellow
_exptl_crystal_density_diffrn 1.525
_exptl_crystal_description block
_exptl_crystal_F_000 1064
_exptl_crystal_size_max 0.19
_exptl_crystal_size_mid 0.17
_exptl_crystal_size_min 0.12
_refine_diff_density_max 0.426
_refine_diff_density_min -0.389
_refine_diff_density_rms 0.078
_refine_ls_extinction_method none
_refine_ls_goodness_of_fit_ref 1.070
_refine_ls_hydrogen_treatment noref
_refine_ls_matrix_type full
_refine_ls_number_parameters 190
_refine_ls_number_reflns 3038
_refine_ls_number_restraints 0
_refine_ls_restrained_S_all 1.070
_refine_ls_R_factor_all 0.0284
_refine_ls_R_factor_gt 0.0269
_refine_ls_shift/su_max 0.001
_refine_ls_shift/su_mean 0.000
_refine_ls_structure_factor_coef Fsqd
_refine_ls_weighting_details 'calc w=1/[\s^2^(Fo^2^)+(0.0435P)^2^+1.4469P] where P=(Fo^2^+2Fc^2^)/3'
_refine_ls_weighting_scheme calc
_refine_ls_wR_factor_gt 0.0713
_refine_ls_wR_factor_ref 0.0726
_reflns_number_gt 2872
_reflns_number_total 3038
_reflns_threshold_expression >2sigma(I)
_cod_data_source_file ja511557h_si_004.cif
_cod_data_source_block suz12s
_cod_depositor_comments
;
The following automatic conversions were performed:

'_symmetry_cell_setting' value 'Monoclinic' changed to 'monoclinic'
according to
/home/saulius/struct/COD-crude-data--automatic-downloads/rss-feeds/ACS/lib/dictionaries/cif_core.dic
dictionary named 'cif_core.dic' version 2.4.2 from 2011-04-26.

Automatic conversion script
Id: cif_fix_values 2935 2014-11-11 08:27:57Z andrius 

 Adding full bibliography for 4123135--4123137.cif.
;
_cod_original_sg_symbol_H-M C2/m
_cod_database_code 4123135

loop_
_symmetry_equiv_pos_as_xyz
'x, y, z'
'-x, y, -z'
'x+1/2, y+1/2, z'
'-x+1/2, y+1/2, -z'
'-x, -y, -z'
'x, -y, z'
'-x+1/2, -y+1/2, -z'
'x+1/2, -y+1/2, z'

loop_
_atom_site_label
_atom_site_type_symbol
_atom_site_fract_x
_atom_site_fract_y
_atom_site_fract_z
_atom_site_U_iso_or_equiv
_atom_site_adp_type
_atom_site_occupancy
_atom_site_symmetry_multiplicity
_atom_site_calc_flag
_atom_site_refinement_flags
C1 C 0.11001(13) 0.0000 0.40770(19) 0.0421(5) Uani 1 2 d S
C2 C 0.13309(14) 0.0000 0.34442(18) 0.0394(5) Uani 1 2 d S
C3 C 0.08569(15) 0.0000 0.24446(19) 0.0456(6) Uani 1 2 d S
C4 C 0.11515(18) 0.0000 0.1956(2) 0.0550(7) Uani 1 2 d S
H4 H 0.0852 0.0000 0.1295 0.066 Uiso 1 2 calc SR
C5 C 0.18700(18) 0.0000 0.2415(2) 0.0532(7) Uani 1 2 d S
H5 H 0.2045 0.0000 0.2063 0.064 Uiso 1 2 calc SR
C6 C 0.23302(14) 0.0000 0.3391(2) 0.0426(5) Uani 1 2 d S
C7 C 0.20667(14) 0.0000 0.39347(19) 0.0388(5) Uani 1 2 d S
C8 C 0.33285(19) 0.0000 0.3369(3) 0.0578(8) Uani 1 2 d S
H8A H 0.3823 -0.0301 0.3790 0.087 Uiso 0.50 1 calc PR
H8B H 0.3264 0.1274 0.3092 0.087 Uiso 0.50 1 calc PR
H8C H 0.3091 -0.0973 0.2876 0.087 Uiso 0.50 1 calc PR
C9 C 0.00542(15) 0.0000 0.1877(2) 0.0498(6) Uani 1 2 d S
H9 H -0.0040 0.0000 0.2349 0.060 Uiso 1 2 calc SR
C10 C -0.02862(14) 0.1822(5) 0.1299(3) 0.1009(11) Uani 1 1 d .
H10A H -0.0187 0.1934 0.0840 0.121 Uiso 1 1 calc R
H10B H -0.0086 0.2962 0.1713 0.121 Uiso 1 1 calc R
C11 C -0.10892(14) 0.1803(5) 0.0775(3) 0.1023(12) Uani 1 1 d .
H11A H -0.1189 0.1830 0.1235 0.123 Uiso 1 1 calc R
H11B H -0.1294 0.2971 0.0383 0.123 Uiso 1 1 calc R
C12 C -0.1422(2) 0.0000 0.0159(3) 0.0936(17) Uani 1 2 d S
H12 H -0.1324 0.0000 -0.0309 0.112 Uiso 1 2 calc SR
C13 C -0.2224(2) 0.0000 -0.0373(3) 0.1085(19) Uani 1 2 d S
H13A H -0.2329 -0.0160 0.0073 0.163 Uiso 0.50 1 calc PR
H13B H -0.2429 -0.1064 -0.0821 0.163 Uiso 0.50 1 calc PR
H13C H -0.2416 0.1225 -0.0704 0.163 Uiso 0.50 1 calc PR
C14 C 0.16269(14) 0.0000 0.57671(18) 0.0392(5) Uani 1 2 d S
C15 C 0.10287(15) 0.0000 0.5741(2) 0.0468(6) Uani 1 2 d S
H15 H 0.0586 0.0000 0.5156 0.056 Uiso 1 2 calc SR
C16 C 0.10763(16) 0.0000 0.6575(2) 0.0515(6) Uani 1 2 d S
H16 H 0.0665 0.0000 0.6532 0.062 Uiso 1 2 calc SR
C17 C 0.17172(17) 0.0000 0.7453(2) 0.0518(7) Uani 1 2 d S
H17 H 0.1738 0.0000 0.7998 0.062 Uiso 1 2 calc SR
C18 C 0.23451(16) 0.0000 0.75279(19) 0.0457(6) Uani 1 2 d S
C19 C 0.22985(14) 0.0000 0.66844(19) 0.0391(5) Uani 1 2 d S
C20 C 0.30236(18) 0.0000 0.8396(2) 0.0553(7) Uani 1 2 d S
H20 H 0.3075 0.0000 0.8964 0.066 Uiso 1 2 calc SR
C21 C 0.36011(18) 0.0000 0.8412(2) 0.0595(8) Uani 1 2 d S
H21 H 0.4050 0.0000 0.8989 0.071 Uiso 1 2 calc SR
C22 C 0.35212(15) 0.0000 0.7555(2) 0.0495(6) Uani 1 2 d S
H22 H 0.3922 0.0000 0.7573 0.059 Uiso 1 2 calc SR
C23 C 0.41804(16) 0.0000 0.6004(2) 0.0550(7) Uani 1 2 d S
C24 C 0.4899(2) 0.0000 0.6282(4) 0.0923(14) Uani 1 2 d S
H24A H 0.4909 -0.0696 0.5814 0.138 Uiso 0.50 1 calc PR
H24B H 0.5209 -0.0635 0.6887 0.138 Uiso 0.50 1 calc PR
H24C H 0.5052 0.1331 0.6326 0.138 Uiso 0.50 1 calc PR
N1 N 0.16649(11) 0.0000 0.50081(16) 0.0379(4) Uani 1 2 d S
N2 N 0.28902(12) 0.0000 0.67191(16) 0.0413(5) Uani 1 2 d S
N3 N 0.36171(13) 0.0000 0.57538(19) 0.0487(5) Uani 1 2 d S
O1 O 0.04877(11) 0.0000 0.37992(15) 0.0711(7) Uani 1 2 d S
O2 O 0.30449(11) 0.0000 0.38849(16) 0.0567(5) Uani 1 2 d S
Pd1 Pd 0.261543(9) 0.0000 0.534084(12) 0.03639(8) Uani 1 2 d S

loop_
_atom_site_aniso_label
_atom_site_aniso_U_11
_atom_site_aniso_U_22
_atom_site_aniso_U_33
_atom_site_aniso_U_23
_atom_site_aniso_U_13
_atom_site_aniso_U_12
C1 0.0341(12) 0.0507(14) 0.0432(13) 0.000 0.0240(11) 0.000
C2 0.0403(12) 0.0371(11) 0.0444(13) 0.000 0.0272(11) 0.000
C3 0.0438(14) 0.0484(14) 0.0432(13) 0.000 0.0253(12) 0.000
C4 0.0539(17) 0.0694(19) 0.0436(14) 0.000 0.0301(13) 0.000
C5 0.0603(18) 0.0609(17) 0.0560(17) 0.000 0.0443(15) 0.000
C6 0.0450(13) 0.0414(12) 0.0540(15) 0.000 0.0364(13) 0.000
C7 0.0391(12) 0.0374(11) 0.0456(13) 0.000 0.0284(11) 0.000
C8 0.0608(18) 0.0580(17) 0.081(2) 0.000 0.0567(18) 0.000
C9 0.0413(14) 0.0608(16) 0.0414(13) 0.000 0.0216(12) 0.000
C10 0.0513(13) 0.0779(18) 0.137(3) 0.0377(19) 0.0369(16) 0.0058(13)
C11 0.0509(14) 0.092(2) 0.126(3) 0.047(2) 0.0330(16) 0.0135(15)
C12 0.0456(18) 0.184(5) 0.0426(17) 0.000 0.0221(15) 0.000
C13 0.049(2) 0.182(6) 0.074(3) 0.000 0.026(2) 0.000
C14 0.0383(12) 0.0395(12) 0.0454(13) 0.000 0.0281(11) 0.000
C15 0.0408(13) 0.0560(15) 0.0519(15) 0.000 0.0322(12) 0.000
C16 0.0524(15) 0.0569(16) 0.0642(17) 0.000 0.0451(15) 0.000
C17 0.0630(18) 0.0547(15) 0.0553(16) 0.000 0.0449(15) 0.000
C18 0.0521(15) 0.0443(13) 0.0456(14) 0.000 0.0319(13) 0.000
C19 0.0391(12) 0.0382(11) 0.0440(13) 0.000 0.0269(11) 0.000
C20 0.0623(18) 0.0610(17) 0.0425(14) 0.000 0.0314(14) 0.000
C21 0.0490(16) 0.0674(19) 0.0448(15) 0.000 0.0188(13) 0.000
C22 0.0377(13) 0.0580(16) 0.0447(14) 0.000 0.0203(12) 0.000
C23 0.0415(15) 0.0584(16) 0.0701(19) 0.000 0.0359(15) 0.000
C24 0.050(2) 0.110(3) 0.128(4) 0.000 0.060(2) 0.000
N1 0.0320(10) 0.0438(11) 0.0424(11) 0.000 0.0246(9) 0.000
N2 0.0355(10) 0.0421(11) 0.0433(11) 0.000 0.0219(9) 0.000
N3 0.0408(12) 0.0524(13) 0.0580(14) 0.000 0.0324(11) 0.000
O1 0.0327(10) 0.135(2) 0.0467(11) 0.000 0.0243(9) 0.000
O2 0.0461(11) 0.0801(15) 0.0601(12) 0.000 0.0405(10) 0.000
Pd1 0.03052(11) 0.03996(11) 0.04224(12) 0.000 0.02370(9) 0.000

loop_
_atom_type_symbol
_atom_type_description
_atom_type_scat_dispersion_real
_atom_type_scat_dispersion_imag
_atom_type_scat_source
C C 0.0033 0.0016 'International Tables Vol C Tables 4.2.6.8 and 6.1.1.4'
H H 0.0000 0.0000 'International Tables Vol C Tables 4.2.6.8 and 6.1.1.4'
N N 0.0061 0.0033 'International Tables Vol C Tables 4.2.6.8 and 6.1.1.4'
O O 0.0106 0.0060 'International Tables Vol C Tables 4.2.6.8 and 6.1.1.4'
Pd Pd -0.9988 1.0072 'International Tables Vol C Tables 4.2.6.8 and 6.1.1.4'

loop_
_geom_angle_atom_site_label_1
_geom_angle_atom_site_label_2
_geom_angle_atom_site_label_3
_geom_angle
_geom_angle_site_symmetry_1
_geom_angle_site_symmetry_3
O1 C1 N1 123.9(2) . .
O1 C1 C2 125.0(2) . .
N1 C1 C2 111.1(2) . .
C7 C2 C3 122.2(2) . .
C7 C2 C1 114.3(2) . .
C3 C2 C1 123.5(2) . .
C4 C3 C2 116.8(3) . .
C4 C3 C9 118.9(3) . .
C2 C3 C9 124.3(2) . .
C5 C4 C3 122.4(3) . .
C5 C4 H4 118.8 . .
C3 C4 H4 118.8 . .
C6 C5 C4 120.6(3) . .
C6 C5 H5 119.7 . .
C4 C5 H5 119.7 . .
O2 C6 C5 123.3(2) . .
O2 C6 C7 116.6(2) . .
C5 C6 C7 120.1(3) . .
C2 C7 C6 117.9(2) . .
C2 C7 Pd1 114.16(18) . .
C6 C7 Pd1 127.9(2) . .
O2 C8 H8A 109.5 . .
O2 C8 H8B 109.5 . .
H8A C8 H8B 109.5 . .
O2 C8 H8C 109.5 . .
H8A C8 H8C 109.5 . .
H8B C8 H8C 109.5 . .
C10 C9 C10 111.9(3) 6 .
C10 C9 C3 113.39(17) 6 .
C10 C9 C3 113.39(17) . .
C10 C9 H9 105.8 6 .
C10 C9 H9 105.8 . .
C3 C9 H9 105.8 . .
C9 C10 C11 111.7(3) . .
C9 C10 H10A 109.3 . .
C11 C10 H10A 109.3 . .
C9 C10 H10B 109.3 . .
C11 C10 H10B 109.3 . .
H10A C10 H10B 107.9 . .
C12 C11 C10 111.4(3) . .
C12 C11 H11A 109.4 . .
C10 C11 H11A 109.4 . .
C12 C11 H11B 109.4 . .
C10 C11 H11B 109.4 . .
H11A C11 H11B 108.0 . .
C11 C12 C11 108.7(3) . 6
C11 C12 C13 111.2(2) . .
C11 C12 C13 111.2(2) 6 .
C11 C12 H12 108.5 . .
C11 C12 H12 108.5 6 .
C13 C12 H12 108.5 . .
C12 C13 H13A 109.5 . .
C12 C13 H13B 109.5 . .
H13A C13 H13B 109.5 . .
C12 C13 H13C 109.5 . .
H13A C13 H13C 109.5 . .
H13B C13 H13C 109.5 . .
C15 C14 N1 128.2(2) . .
C15 C14 C19 117.3(2) . .
N1 C14 C19 114.5(2) . .
C14 C15 C16 121.6(3) . .
C14 C15 H15 119.2 . .
C16 C15 H15 119.2 . .
C17 C16 C15 121.3(3) . .
C17 C16 H16 119.4 . .
C15 C16 H16 119.4 . .
C16 C17 C18 119.9(3) . .
C16 C17 H17 120.0 . .
C18 C17 H17 120.0 . .
C20 C18 C17 123.8(3) . .
C20 C18 C19 117.3(3) . .
C17 C18 C19 118.9(3) . .
N2 C19 C18 121.2(2) . .
N2 C19 C14 117.8(2) . .
C18 C19 C14 121.0(2) . .
C21 C20 C18 120.4(3) . .
C21 C20 H20 119.8 . .
C18 C20 H20 119.8 . .
C20 C21 C22 119.6(3) . .
C20 C21 H21 120.2 . .
C22 C21 H21 120.2 . .
N2 C22 C21 121.9(3) . .
N2 C22 H22 119.0 . .
C21 C22 H22 119.0 . .
N3 C23 C24 177.2(4) . .
C23 C24 H24A 109.5 . .
C23 C24 H24B 109.5 . .
H24A C24 H24B 109.5 . .
C23 C24 H24C 109.5 . .
H24A C24 H24C 109.5 . .
H24B C24 H24C 109.5 . .
C1 N1 C14 125.1(2) . .
C1 N1 Pd1 119.04(17) . .
C14 N1 Pd1 115.89(17) . .
C22 N2 C19 119.6(2) . .
C22 N2 Pd1 130.1(2) . .
C19 N2 Pd1 110.38(17) . .
C23 N3 Pd1 178.5(3) . .
C6 O2 C8 118.4(3) . .
N1 Pd1 C7 81.40(10) . .
N1 Pd1 N3 177.14(9) . .
C7 Pd1 N3 101.46(11) . .
N1 Pd1 N2 81.43(9) . .
C7 Pd1 N2 162.83(10) . .
N3 Pd1 N2 95.71(10) . .

loop_
_geom_bond_atom_site_label_1
_geom_bond_atom_site_label_2
_geom_bond_distance
_geom_bond_site_symmetry_2
C1 O1 1.221(3) .
C1 N1 1.359(3) .
C1 C2 1.505(4) .
C2 C7 1.406(4) .
C2 C3 1.409(4) .
C3 C4 1.394(4) .
C3 C9 1.527(4) .
C4 C5 1.378(5) .
C4 H4 0.9300 .
C5 C6 1.375(4) .
C5 H5 0.9300 .
C6 O2 1.362(3) .
C6 C7 1.420(3) .
C7 Pd1 1.988(3) .
C8 O2 1.415(3) .
C8 H8A 0.9600 .
C8 H8B 0.9600 .
C8 H8C 0.9600 .
C9 C10 1.495(3) 6
C9 C10 1.495(3) .
C9 H9 0.9800 .
C10 C11 1.537(4) .
C10 H10A 0.9700 .
C10 H10B 0.9700 .
C11 C12 1.508(4) .
C11 H11A 0.9700 .
C11 H11B 0.9700 .
C12 C11 1.508(4) 6
C12 C13 1.532(5) .
C12 H12 0.9800 .
C13 H13A 0.9600 .
C13 H13B 0.9600 .
C13 H13C 0.9600 .
C14 C15 1.388(4) .
C14 N1 1.390(3) .
C14 C19 1.434(4) .
C15 C16 1.403(4) .
C15 H15 0.9300 .
C16 C17 1.370(5) .
C16 H16 0.9300 .
C17 C18 1.411(4) .
C17 H17 0.9300 .
C18 C20 1.405(4) .
C18 C19 1.420(4) .
C19 N2 1.365(3) .
C20 C21 1.350(5) .
C20 H20 0.9300 .
C21 C22 1.402(5) .
C21 H21 0.9300 .
C22 N2 1.327(4) .
C22 H22 0.9300 .
C23 N3 1.126(4) .
C23 C24 1.462(4) .
C24 H24A 0.9600 .
C24 H24B 0.9600 .
C24 H24C 0.9600 .
N1 Pd1 1.956(2) .
N2 Pd1 2.100(2) .
N3 Pd1 2.021(2) .

loop_
_geom_torsion_atom_site_label_1
_geom_torsion_atom_site_label_2
_geom_torsion_atom_site_label_3
_geom_torsion_atom_site_label_4
_geom_torsion
_geom_torsion_site_symmetry_1
_geom_torsion_site_symmetry_4
O1 C1 C2 C7 180.0 . .
N1 C1 C2 C7 0.0 . .
O1 C1 C2 C3 0.0 . .
N1 C1 C2 C3 180.0 . .
C7 C2 C3 C4 0.0 . .
C1 C2 C3 C4 180.0 . .
C7 C2 C3 C9 180.0 . .
C1 C2 C3 C9 0.0 . .
C2 C3 C4 C5 0.0 . .
C9 C3 C4 C5 180.0 . .
C3 C4 C5 C6 0.0 . .
C4 C5 C6 O2 180.0 . .
C4 C5 C6 C7 0.0 . .
C3 C2 C7 C6 0.0 . .
C1 C2 C7 C6 180.0 . .
C3 C2 C7 Pd1 180.0 . .
C1 C2 C7 Pd1 0.0 . .
O2 C6 C7 C2 180.0 . .
C5 C6 C7 C2 0.0 . .
O2 C6 C7 Pd1 0.0 . .
C5 C6 C7 Pd1 180.0 . .
C4 C3 C9 C10 64.5(2) . 6
C2 C3 C9 C10 -115.5(2) . 6
C4 C3 C9 C10 -64.5(2) . .
C2 C3 C9 C10 115.5(2) . .
C10 C9 C10 C11 52.7(5) 6 .
C3 C9 C10 C11 -177.5(3) . .
C9 C10 C11 C12 -56.1(4) . .
C10 C11 C12 C11 58.0(5) . 6
C10 C11 C12 C13 -179.2(3) . .
N1 C14 C15 C16 180.0 . .
C19 C14 C15 C16 0.0 . .
C14 C15 C16 C17 0.0 . .
C15 C16 C17 C18 0.000(1) . .
C16 C17 C18 C20 180.000(2) . .
C16 C17 C18 C19 0.0 . .
C20 C18 C19 N2 0.0 . .
C17 C18 C19 N2 180.0 . .
C20 C18 C19 C14 180.000(1) . .
C17 C18 C19 C14 0.000(1) . .
C15 C14 C19 N2 180.000(1) . .
N1 C14 C19 N2 0.0 . .
C15 C14 C19 C18 0.0 . .
N1 C14 C19 C18 180.000(1) . .
C17 C18 C20 C21 180.0 . .
C19 C18 C20 C21 0.000(2) . .
C18 C20 C21 C22 0.000(1) . .
C20 C21 C22 N2 0.000(1) . .
O1 C1 N1 C14 0.0 . .
C2 C1 N1 C14 180.0 . .
O1 C1 N1 Pd1 180.0 . .
C2 C1 N1 Pd1 0.0 . .
C15 C14 N1 C1 0.000(1) . .
C19 C14 N1 C1 180.000(1) . .
C15 C14 N1 Pd1 180.0 . .
C19 C14 N1 Pd1 0.0 . .
C21 C22 N2 C19 0.000(1) . .
C21 C22 N2 Pd1 180.0 . .
C18 C19 N2 C22 0.0 . .
C14 C19 N2 C22 180.000(1) . .
C18 C19 N2 Pd1 180.0 . .
C14 C19 N2 Pd1 0.0 . .
C24 C23 N3 Pd1 180.000(16) . .
C5 C6 O2 C8 0.0 . .
C7 C6 O2 C8 180.0 . .
C1 N1 Pd1 C7 0.0 . .
C14 N1 Pd1 C7 180.0 . .
C1 N1 Pd1 N3 180.000(5) . .
C14 N1 Pd1 N3 0.000(5) . .
C1 N1 Pd1 N2 180.0 . .
C14 N1 Pd1 N2 0.0 . .
C2 C7 Pd1 N1 0.0 . .
C6 C7 Pd1 N1 180.0 . .
C2 C7 Pd1 N3 180.0 . .
C6 C7 Pd1 N3 0.0 . .
C2 C7 Pd1 N2 0.0 . .
C6 C7 Pd1 N2 180.000(2) . .
C23 N3 Pd1 N1 0.00(2) . .
C23 N3 Pd1 C7 180.00(2) . .
C23 N3 Pd1 N2 0.00(2) . .
C22 N2 Pd1 N1 180.0 . .
C19 N2 Pd1 N1 0.0 . .
C22 N2 Pd1 C7 180.000(1) . .
C19 N2 Pd1 C7 0.0 . .
C22 N2 Pd1 N3 0.0 . .
C19 N2 Pd1 N3 180.0 . .
